data_7043618
loop_
_publ_author_name
'Gu, Jinzhong'
'Liang, Xiaoxiao'
'Cai, Yan'
'Wu, Jiang'
'Shi, Zi-Fa'
'Kirillov, Alexander M.'

_publ_section_title
;
 Hydrothermal assembly, structures, topologies, luminescence, and
 magnetism of a novel series of coordination polymers driven by a
 trifunctional nicotinic acid building block
;
_journal_name_full 'Dalton Trans.'
_journal_paper_doi 10.1039/C7DT01742A
_journal_year 2017
_chemical_formula_sum 'C23 H17 Cu N3 O6'
_chemical_formula_weight 494.93
_space_group_crystal_system monoclinic
_space_group_IT_number 14
_space_group_name_Hall '-P 2ybc'
_space_group_name_H-M_alt 'P 1 21/c 1'
_symmetry_space_group_name_Hall '-P 2ybc'
_symmetry_space_group_name_H-M 'P 1 21/c 1'
_atom_sites_solution_hydrogens mixed
_audit_creation_method SHELXL-2014/7
_audit_update_record
;
2017-06-29 deposited with the CCDC.
2017-07-14 downloaded from the CCDC.
;
_cell_angle_alpha 90
_cell_angle_beta 98.330(8)
_cell_angle_gamma 90
_cell_formula_units_Z 4
_cell_length_a 7.1215(5)
_cell_length_b 17.7404(10)
_cell_length_c 17.0416(17)
_cell_measurement_reflns_used 7621
_cell_measurement_temperature 293(2)
_cell_measurement_theta_max 25.050
_cell_measurement_theta_min 3.334
_cell_volume 2130.3(3)
_computing_cell_refinement 'Bruker SAINT'
_computing_data_collection 'Bruker APEX2'
_computing_data_reduction 'Bruker SAINT'
_computing_molecular_graphics 'Bruker SHELXTL'
_computing_publication_material 'Bruker SHELXTL'
_computing_structure_refinement 'SHELXL-2014/7 (Sheldrick, 2014)'
_computing_structure_solution 'SHELXL-2014/7 (Sheldrick, 2014)'
_diffrn_ambient_temperature 293(2)
_diffrn_measured_fraction_theta_full 0.998
_diffrn_measured_fraction_theta_max 0.998
_diffrn_measurement_device_type 'Bruker APE-II CCD'
_diffrn_measurement_method '\f and \w scans'
_diffrn_radiation_type MoK\a
_diffrn_radiation_wavelength 0.71073
_diffrn_reflns_av_R_equivalents 0.0746
_diffrn_reflns_av_unetI/netI 0.1285
_diffrn_reflns_Laue_measured_fraction_full 0.998
_diffrn_reflns_Laue_measured_fraction_max 0.998
_diffrn_reflns_limit_h_max 8
_diffrn_reflns_limit_h_min -8
_diffrn_reflns_limit_k_max 21
_diffrn_reflns_limit_k_min -12
_diffrn_reflns_limit_l_max 20
_diffrn_reflns_limit_l_min -15
_diffrn_reflns_number 7621
_diffrn_reflns_point_group_measured_fraction_full 0.998
_diffrn_reflns_point_group_measured_fraction_max 0.998
_diffrn_reflns_theta_full 25.050
_diffrn_reflns_theta_max 25.050
_diffrn_reflns_theta_min 3.334
_diffrn_source 'fine-focus sealed tube'
_exptl_absorpt_coefficient_mu 1.072
_exptl_absorpt_correction_T_max 0.791
_exptl_absorpt_correction_T_min 0.775
_exptl_absorpt_correction_type multi-scan
_exptl_absorpt_process_details SADABS
_exptl_crystal_colour blue
_exptl_crystal_density_diffrn 1.543
_exptl_crystal_description block
_exptl_crystal_F_000 1012
_exptl_crystal_size_max 0.250
_exptl_crystal_size_mid 0.240
_exptl_crystal_size_min 0.230
_exptl_transmission_factor_max 0.781
_exptl_transmission_factor_min 0.773
_refine_diff_density_max 0.517
_refine_diff_density_min -0.372
_refine_diff_density_rms 0.082
_refine_ls_extinction_method none
_refine_ls_goodness_of_fit_ref 1.018
_refine_ls_hydrogen_treatment constr
_refine_ls_matrix_type full
_refine_ls_number_parameters 299
_refine_ls_number_reflns 3768
_refine_ls_number_restraints 0
_refine_ls_restrained_S_all 1.018
_refine_ls_R_factor_all 0.1288
_refine_ls_R_factor_gt 0.0616
_refine_ls_shift/su_max 0.000
_refine_ls_shift/su_mean 0.000
_refine_ls_structure_factor_coef Fsqd
_refine_ls_weighting_details 'w=1/[\s^2^(Fo^2^)+(0.0204P)^2^] where P=(Fo^2^+2Fc^2^)/3'
_refine_ls_weighting_scheme calc
_refine_ls_wR_factor_gt 0.0944
_refine_ls_wR_factor_ref 0.1272
_reflns_Friedel_coverage 0.000
_reflns_number_gt 2043
_reflns_number_total 3768
_reflns_threshold_expression 'I > 2\s(I)'
_cod_data_source_file c7dt01742a2.cif
_cod_data_source_block 326-5Cu
_cod_database_code 7043618
_shelx_shelxl_version_number 2014/7
_shelx_space_group_comment
;
The symmetry employed for this shelxl refinement is uniquely defined
by the following loop, which should always be used as a source of
symmetry information in preference to the above space-group names.
They are only intended as comments.
;
_shelx_estimated_absorpt_t_min 0.775
_shelx_estimated_absorpt_t_max 0.791

loop_
_space_group_symop_operation_xyz
'x, y, z'
'-x, y+1/2, -z+1/2'
'-x, -y, -z'
'x, -y-1/2, z-1/2'

loop_
_atom_site_label
_atom_site_type_symbol
_atom_site_fract_x
_atom_site_fract_y
_atom_site_fract_z
_atom_site_U_iso_or_equiv
_atom_site_adp_type
_atom_site_occupancy
_atom_site_site_symmetry_order
_atom_site_calc_flag
_atom_site_refinement_flags_posn
_atom_site_refinement_flags_adp
Cu1 Cu 0.40223(10) 0.33702(3) 0.60541(4) 0.0404(2) Uani 1 1 d . .
N1 N 0.8300(7) 0.2828(3) 0.9283(3) 0.0534(14) Uani 1 1 d . .
N2 N 0.3369(6) 0.3471(2) 0.4867(3) 0.0378(12) Uani 1 1 d . .
N3 N 0.3352(6) 0.4461(2) 0.5997(3) 0.0380(12) Uani 1 1 d . .
O1 O 0.5276(5) 0.3425(2) 0.7150(2) 0.0472(11) Uani 1 1 d . .
O2 O 0.7865(6) 0.3833(2) 0.6684(2) 0.0534(11) Uani 1 1 d . .
O3 O 1.2332(6) 0.4030(2) 0.9399(3) 0.0775(16) Uani 1 1 d . .
O4 O 1.7405(6) 0.6730(2) 0.8509(3) 0.0658(14) Uani 1 1 d . .
O5 O 1.5140(5) 0.73421(19) 0.9012(2) 0.0496(11) Uani 1 1 d . .
O6 O 0.1068(6) 0.3089(2) 0.6283(3) 0.0861(18) Uani 1 1 d . .
H1W H 0.0789 0.3322 0.6706 0.129 Uiso 1 1 d R U
H2W H 0.0964 0.2604 0.6360 0.129 Uiso 1 1 d R U
C1 C 0.7030(9) 0.3589(3) 0.7229(4) 0.0373(14) Uani 1 1 d . .
C2 C 0.8103(7) 0.3470(3) 0.8037(3) 0.0344(14) Uani 1 1 d . .
C3 C 0.9762(8) 0.3860(3) 0.8301(4) 0.0422(15) Uani 1 1 d . .
H3 H 1.0270 0.4201 0.7974 0.051 Uiso 1 1 calc R U
C4 C 1.0629(8) 0.3728(3) 0.9061(4) 0.0417(15) Uani 1 1 d . .
C5 C 0.9875(8) 0.3215(3) 0.9539(3) 0.0457(16) Uani 1 1 d . .
H5 H 1.0481 0.3138 1.0054 0.055 Uiso 1 1 calc R U
C6 C 0.7444(8) 0.2968(3) 0.8546(4) 0.0486(16) Uani 1 1 d . .
H6 H 0.6332 0.2707 0.8366 0.058 Uiso 1 1 calc R U
C7 C 1.3022(10) 0.4705(3) 0.9141(4) 0.0527(18) Uani 1 1 d . .
C8 C 1.4804(10) 0.4681(3) 0.8941(4) 0.0597(19) Uani 1 1 d . .
H8 H 1.5416 0.4222 0.8906 0.072 Uiso 1 1 calc R U
C9 C 1.5686(9) 0.5343(3) 0.8792(4) 0.0546(18) Uani 1 1 d . .
H9 H 1.6902 0.5327 0.8654 0.066 Uiso 1 1 calc R U
C10 C 1.4806(9) 0.6031(3) 0.8843(3) 0.0404(15) Uani 1 1 d . .
C11 C 1.5877(9) 0.6748(3) 0.8768(3) 0.0424(15) Uani 1 1 d . .
C12 C 1.2978(9) 0.6038(3) 0.9014(4) 0.0516(17) Uani 1 1 d . .
H12 H 1.2344 0.6494 0.9035 0.062 Uiso 1 1 calc R U
C13 C 1.2069(9) 0.5369(4) 0.9155(4) 0.062(2) Uani 1 1 d . .
H13 H 1.0822 0.5374 0.9258 0.075 Uiso 1 1 calc R U
C14 C 0.3416(8) 0.2928(3) 0.4321(4) 0.0466(16) Uani 1 1 d . .
H14 H 0.3851 0.2452 0.4490 0.056 Uiso 1 1 calc R U
C15 C 0.2857(8) 0.3043(4) 0.3532(4) 0.0508(17) Uani 1 1 d . .
H15 H 0.2869 0.2649 0.3172 0.061 Uiso 1 1 calc R U
C16 C 0.2275(8) 0.3750(4) 0.3279(4) 0.0545(17) Uani 1 1 d . .
H16 H 0.1888 0.3842 0.2743 0.065 Uiso 1 1 calc R U
C17 C 0.2267(8) 0.4320(3) 0.3820(4) 0.0479(16) Uani 1 1 d . .
H17 H 0.1891 0.4803 0.3654 0.057 Uiso 1 1 calc R U
C18 C 0.2820(7) 0.4172(3) 0.4612(4) 0.0325(14) Uani 1 1 d . .
C19 C 0.2820(7) 0.4734(3) 0.5264(4) 0.0323(13) Uani 1 1 d . .
C20 C 0.2309(7) 0.5479(3) 0.5128(4) 0.0456(16) Uani 1 1 d . .
H20 H 0.1961 0.5658 0.4614 0.055 Uiso 1 1 calc R U
C21 C 0.2327(8) 0.5955(3) 0.5778(5) 0.0557(19) Uani 1 1 d . .
H21 H 0.1988 0.6460 0.5707 0.067 Uiso 1 1 calc R U
C22 C 0.2851(8) 0.5669(4) 0.6522(4) 0.0575(18) Uani 1 1 d . .
H22 H 0.2864 0.5977 0.6964 0.069 Uiso 1 1 calc R U
C23 C 0.3363(8) 0.4919(3) 0.6614(4) 0.0480(16) Uani 1 1 d . .
H23 H 0.3725 0.4729 0.7122 0.058 Uiso 1 1 calc R U

loop_
_atom_site_aniso_label
_atom_site_aniso_U_11
_atom_site_aniso_U_22
_atom_site_aniso_U_33
_atom_site_aniso_U_23
_atom_site_aniso_U_13
_atom_site_aniso_U_12
Cu1 0.0422(4) 0.0335(4) 0.0446(5) 0.0005(4) 0.0034(3) 0.0045(4)
N1 0.050(3) 0.057(3) 0.052(4) 0.014(3) 0.003(3) -0.014(3)
N2 0.040(3) 0.035(3) 0.037(3) 0.000(3) 0.003(2) -0.004(2)
N3 0.037(3) 0.038(3) 0.038(3) -0.002(3) 0.001(2) 0.000(2)
O1 0.039(2) 0.054(3) 0.046(3) 0.003(2) -0.005(2) 0.000(2)
O2 0.054(3) 0.060(3) 0.049(3) 0.021(2) 0.014(2) 0.009(2)
O3 0.080(3) 0.058(3) 0.081(4) 0.025(3) -0.037(3) -0.039(3)
O4 0.065(3) 0.055(3) 0.085(4) -0.016(3) 0.037(3) -0.022(3)
O5 0.054(3) 0.033(2) 0.065(3) -0.009(2) 0.018(2) -0.008(2)
O6 0.062(3) 0.053(3) 0.155(5) 0.006(3) 0.053(3) 0.000(2)
C1 0.045(4) 0.024(3) 0.042(4) -0.004(3) 0.002(3) 0.005(3)
C2 0.033(3) 0.031(3) 0.038(4) 0.001(3) -0.001(3) 0.001(3)
C3 0.046(4) 0.032(3) 0.049(4) 0.007(3) 0.007(3) -0.004(3)
C4 0.046(4) 0.027(3) 0.050(4) 0.007(3) -0.002(3) -0.005(3)
C5 0.053(4) 0.045(4) 0.036(4) 0.008(3) -0.002(3) -0.001(3)
C6 0.038(4) 0.057(4) 0.048(4) 0.011(4) -0.005(3) -0.013(3)
C7 0.060(5) 0.045(4) 0.048(4) 0.006(3) -0.010(4) -0.026(4)
C8 0.085(6) 0.030(3) 0.063(5) -0.008(3) 0.007(4) -0.007(4)
C9 0.056(4) 0.053(4) 0.057(5) -0.015(4) 0.015(4) -0.006(4)
C10 0.049(4) 0.036(3) 0.035(4) -0.004(3) 0.003(3) -0.007(3)
C11 0.048(4) 0.048(4) 0.029(4) -0.001(3) 0.001(3) -0.009(4)
C12 0.048(4) 0.043(4) 0.063(5) 0.002(3) 0.005(3) -0.005(3)
C13 0.045(4) 0.062(4) 0.080(6) 0.010(4) 0.007(4) -0.012(4)
C14 0.044(4) 0.039(4) 0.055(5) -0.013(4) 0.004(3) 0.002(3)
C15 0.052(4) 0.057(4) 0.044(4) -0.019(4) 0.008(3) -0.003(3)
C16 0.053(4) 0.069(4) 0.041(4) -0.001(4) 0.006(3) 0.006(4)
C17 0.043(4) 0.051(4) 0.050(4) 0.006(4) 0.006(3) 0.011(3)
C18 0.025(3) 0.029(3) 0.046(4) 0.000(3) 0.012(3) -0.004(3)
C19 0.023(3) 0.029(3) 0.047(4) 0.003(3) 0.009(3) 0.001(2)
C20 0.037(4) 0.042(4) 0.061(5) 0.005(4) 0.015(3) 0.003(3)
C21 0.048(4) 0.034(4) 0.087(6) -0.007(4) 0.017(4) 0.006(3)
C22 0.057(5) 0.054(4) 0.062(5) -0.018(4) 0.011(4) 0.008(4)
C23 0.054(4) 0.045(4) 0.045(4) -0.008(4) 0.006(3) 0.006(3)

loop_
_atom_type_symbol
_atom_type_description
_atom_type_scat_dispersion_real
_atom_type_scat_dispersion_imag
_atom_type_scat_source
C C 0.0033 0.0016 'International Tables Vol C Tables 4.2.6.8 and 6.1.1.4'
H H 0.0000 0.0000 'International Tables Vol C Tables 4.2.6.8 and 6.1.1.4'
Cu Cu 0.3201 1.2651 'International Tables Vol C Tables 4.2.6.8 and 6.1.1.4'
N N 0.0061 0.0033 'International Tables Vol C Tables 4.2.6.8 and 6.1.1.4'
O O 0.0106 0.0060 'International Tables Vol C Tables 4.2.6.8 and 6.1.1.4'

loop_
_geom_angle_atom_site_label_1
_geom_angle_atom_site_label_2
_geom_angle_atom_site_label_3
_geom_angle
_geom_angle_site_symmetry_1
_geom_angle_site_symmetry_3
O5 Cu1 O1 90.02(16) 2_746 .
O5 Cu1 N3 172.05(18) 2_746 .
O1 Cu1 N3 94.12(18) . .
O5 Cu1 N2 93.09(17) 2_746 .
O1 Cu1 N2 164.16(17) . .
N3 Cu1 N2 81.12(19) . .
O5 Cu1 O6 96.04(16) 2_746 .
O1 Cu1 O6 98.90(17) . .
N3 Cu1 O6 90.02(16) . .
N2 Cu1 O6 96.21(18) . .
C5 N1 C6 117.3(5) . .
C14 N2 C18 118.0(5) . .
C14 N2 Cu1 127.3(4) . .
C18 N2 Cu1 114.7(4) . .
C23 N3 C19 119.0(5) . .
C23 N3 Cu1 125.5(4) . .
C19 N3 Cu1 115.4(4) . .
C1 O1 Cu1 114.8(4) . .
C4 O3 C7 122.3(5) . .
C11 O5 Cu1 128.2(4) . 2_756
Cu1 O6 H1W 111.5 . .
Cu1 O6 H2W 110.2 . .
H1W O6 H2W 107.7 . .
O2 C1 O1 124.5(6) . .
O2 C1 C2 120.0(5) . .
O1 C1 C2 115.5(5) . .
C6 C2 C3 118.2(5) . .
C6 C2 C1 119.9(5) . .
C3 C2 C1 121.9(5) . .
C4 C3 C2 117.8(5) . .
C4 C3 H3 121.1 . .
C2 C3 H3 121.1 . .
C3 C4 O3 125.3(5) . .
C3 C4 C5 120.7(6) . .
O3 C4 C5 113.9(6) . .
N1 C5 C4 121.8(6) . .
N1 C5 H5 119.1 . .
C4 C5 H5 119.1 . .
N1 C6 C2 124.2(5) . .
N1 C6 H6 117.9 . .
C2 C6 H6 117.9 . .
C13 C7 C8 121.0(6) . .
C13 C7 O3 122.7(7) . .
C8 C7 O3 116.0(6) . .
C7 C8 C9 119.3(6) . .
C7 C8 H8 120.4 . .
C9 C8 H8 120.4 . .
C8 C9 C10 121.4(6) . .
C8 C9 H9 119.3 . .
C10 C9 H9 119.3 . .
C12 C10 C9 118.3(5) . .
C12 C10 C11 121.3(5) . .
C9 C10 C11 120.3(6) . .
O4 C11 O5 124.5(5) . .
O4 C11 C10 119.6(6) . .
O5 C11 C10 115.9(5) . .
C10 C12 C13 120.5(6) . .
C10 C12 H12 119.7 . .
C13 C12 H12 119.7 . .
C7 C13 C12 119.4(6) . .
C7 C13 H13 120.3 . .
C12 C13 H13 120.3 . .
N2 C14 C15 123.0(6) . .
N2 C14 H14 118.5 . .
C15 C14 H14 118.5 . .
C14 C15 C16 118.7(6) . .
C14 C15 H15 120.7 . .
C16 C15 H15 120.7 . .
C17 C16 C15 119.6(6) . .
C17 C16 H16 120.2 . .
C15 C16 H16 120.2 . .
C16 C17 C18 119.4(6) . .
C16 C17 H17 120.3 . .
C18 C17 H17 120.3 . .
N2 C18 C17 121.2(5) . .
N2 C18 C19 113.9(5) . .
C17 C18 C19 124.9(5) . .
N3 C19 C20 122.3(5) . .
N3 C19 C18 114.9(4) . .
C20 C19 C18 122.8(5) . .
C19 C20 C21 118.4(6) . .
C19 C20 H20 120.8 . .
C21 C20 H20 120.8 . .
C22 C21 C20 118.9(5) . .
C22 C21 H21 120.6 . .
C20 C21 H21 120.6 . .
C21 C22 C23 119.7(6) . .
C21 C22 H22 120.2 . .
C23 C22 H22 120.2 . .
N3 C23 C22 121.8(6) . .
N3 C23 H23 119.1 . .
C22 C23 H23 119.1 . .

loop_
_geom_bond_atom_site_label_1
_geom_bond_atom_site_label_2
_geom_bond_distance
_geom_bond_site_symmetry_2
Cu1 O5 1.927(3) 2_746
Cu1 O1 1.952(4) .
Cu1 N3 1.993(4) .
Cu1 N2 2.017(4) .
Cu1 O6 2.250(4) .
N1 C5 1.333(6) .
N1 C6 1.338(7) .
N2 C14 1.343(6) .
N2 C18 1.355(6) .
N3 C23 1.328(6) .
N3 C19 1.341(6) .
O1 C1 1.271(6) .
O2 C1 1.249(6) .
O3 C4 1.374(6) .
O3 C7 1.390(6) .
O4 C11 1.233(6) .
O5 C11 1.273(6) .
O5 Cu1 1.927(3) 2_756
O6 H1W 0.8772 .
O6 H2W 0.8748 .
C1 C2 1.490(7) .
C2 C6 1.373(7) .
C2 C3 1.387(7) .
C3 C4 1.373(7) .
C3 H3 0.9300 .
C4 C5 1.380(7) .
C5 H5 0.9300 .
C6 H6 0.9300 .
C7 C13 1.361(8) .
C7 C8 1.361(8) .
C8 C9 1.372(7) .
C8 H8 0.9300 .
C9 C10 1.381(7) .
C9 H9 0.9300 .
C10 C12 1.375(7) .
C10 C11 1.499(7) .
C12 C13 1.390(7) .
C12 H12 0.9300 .
C13 H13 0.9300 .
C14 C15 1.361(7) .
C14 H14 0.9300 .
C15 C16 1.371(7) .
C15 H15 0.9300 .
C16 C17 1.370(7) .
C16 H16 0.9300 .
C17 C18 1.375(7) .
C17 H17 0.9300 .
C18 C19 1.494(7) .
C19 C20 1.381(6) .
C20 C21 1.392(8) .
C20 H20 0.9300 .
C21 C22 1.366(8) .
C21 H21 0.9300 .
C22 C23 1.383(7) .
C22 H22 0.9300 .
C23 H23 0.9300 .

loop_
_geom_hbond_atom_site_label_D
_geom_hbond_atom_site_label_H
_geom_hbond_atom_site_label_A
_geom_hbond_distance_DH
_geom_hbond_distance_HA
_geom_hbond_distance_DA
_geom_hbond_angle_DHA
_geom_hbond_site_symmetry_A
C14 H14 O5 0.93 2.56 3.060(8) 114.2 2_746
O6 H2W O4 0.87 1.93 2.648(5) 138.1 2_746
O6 H1W O2 0.88 2.27 2.804(5) 119.4 1_455
C17 H17 O2 0.93 2.50 3.386(7) 159.4 3_666
C20 H20 O2 0.93 2.41 3.306(7) 161.8 3_666
C23 H23 O1 0.93 2.56 3.058(7) 113.8 .

loop_
_geom_torsion_atom_site_label_1
_geom_torsion_atom_site_label_2
_geom_torsion_atom_site_label_3
_geom_torsion_atom_site_label_4
_geom_torsion
_geom_torsion_site_symmetry_1
Cu1 O1 C1 O2 12.7(7) .
Cu1 O1 C1 C2 -167.2(3) .
O2 C1 C2 C6 -156.3(5) .
O1 C1 C2 C6 23.5(7) .
O2 C1 C2 C3 24.3(8) .
O1 C1 C2 C3 -155.8(5) .
C6 C2 C3 C4 -0.9(8) .
C1 C2 C3 C4 178.4(5) .
C2 C3 C4 O3 175.8(5) .
C2 C3 C4 C5 0.7(8) .
C7 O3 C4 C3 25.2(10) .
C7 O3 C4 C5 -159.4(6) .
C6 N1 C5 C4 -1.5(9) .
C3 C4 C5 N1 0.5(9) .
O3 C4 C5 N1 -175.1(5) .
C5 N1 C6 C2 1.2(9) .
C3 C2 C6 N1 0.0(9) .
C1 C2 C6 N1 -179.4(5) .
C4 O3 C7 C13 60.0(9) .
C4 O3 C7 C8 -126.1(6) .
C13 C7 C8 C9 3.4(10) .
O3 C7 C8 C9 -170.6(6) .
C7 C8 C9 C10 0.2(10) .
C8 C9 C10 C12 -2.8(9) .
C8 C9 C10 C11 173.0(6) .
Cu1 O5 C11 O4 7.4(9) 2_756
Cu1 O5 C11 C10 -175.1(4) 2_756
C12 C10 C11 O4 -170.0(6) .
C9 C10 C11 O4 14.3(9) .
C12 C10 C11 O5 12.4(8) .
C9 C10 C11 O5 -163.4(5) .
C9 C10 C12 C13 2.0(9) .
C11 C10 C12 C13 -173.8(6) .
C8 C7 C13 C12 -4.3(10) .
O3 C7 C13 C12 169.4(5) .
C10 C12 C13 C7 1.5(10) .
C18 N2 C14 C15 -3.1(8) .
Cu1 N2 C14 C15 176.6(4) .
N2 C14 C15 C16 2.1(9) .
C14 C15 C16 C17 -0.1(9) .
C15 C16 C17 C18 -0.9(9) .
C14 N2 C18 C17 2.1(7) .
Cu1 N2 C18 C17 -177.7(4) .
C14 N2 C18 C19 -179.9(4) .
Cu1 N2 C18 C19 0.3(5) .
C16 C17 C18 N2 -0.2(8) .
C16 C17 C18 C19 -178.0(5) .
C23 N3 C19 C20 1.0(8) .
Cu1 N3 C19 C20 179.9(4) .
C23 N3 C19 C18 -178.9(5) .
Cu1 N3 C19 C18 0.0(5) .
N2 C18 C19 N3 -0.2(6) .
C17 C18 C19 N3 177.7(5) .
N2 C18 C19 C20 179.9(5) .
C17 C18 C19 C20 -2.2(8) .
N3 C19 C20 C21 -0.9(8) .
C18 C19 C20 C21 179.0(5) .
C19 C20 C21 C22 0.2(8) .
C20 C21 C22 C23 0.4(9) .
C19 N3 C23 C22 -0.3(8) .
Cu1 N3 C23 C22 -179.1(4) .
C21 C22 C23 N3 -0.4(9) .
